data_2007179
loop_
_publ_author_name
'Warda, Salam A.'

_publ_section_title
;An Exact Quasi-Ferrodistortive Ordering in
 (<i>N</i>,<i>N</i>'-Di-<i>n</i>-butylthiourea-<i>S</i>)(<i>N</i>-salicylideneglycinato-<i>O</i>,<i>N</i>,<i>O</i>')copper(II)
;
_journal_issue 4
_journal_name_full 'Acta Crystallographica Section C'
_journal_page_first 460
_journal_page_last 462
_journal_paper_doi 10.1107/S0108270197016582
_journal_volume 54
_journal_year 1998
_chemical_formula_iupac '[Cu(C9 H7 NO3)(C9 H20 N2 S)]'
_chemical_formula_sum 'C18 H27 Cu N3 O3 S'
_chemical_formula_weight 429.03
_chemical_name_systematic
;
 N,N'-dibutylthiourea-(N-salicylideneglycinato)copper(II)
;
_space_group_IT_number 78
_symmetry_cell_setting tetragonal
_symmetry_space_group_name_Hall 'P 4cw'
_symmetry_space_group_name_H-M 'P 43'
_audit_creation_method SHELXL-97
_cell_angle_alpha 90.00
_cell_angle_beta 90.00
_cell_angle_gamma 90.00
_cell_formula_units_Z 4
_cell_length_a 12.1747(16)
_cell_length_b 12.1747(16)
_cell_length_c 13.791(2)
_cell_measurement_reflns_used 5000
_cell_measurement_temperature 293(2)
_cell_measurement_theta_max 25.97
_cell_measurement_theta_min 2.23
_cell_volume 2044.1(5)
_computing_cell_refinement 'CELL (Stoe, 1997a)'
_computing_data_collection 'EXPOSE (Stoe, 1997b)'
_computing_data_reduction 'INTEGRATE (Stoe, 1997c)'
_computing_molecular_graphics 'XP in SHELXTL (Siemens, 1996b)'
_computing_publication_material SHELXL97
_computing_structure_refinement 'SHELXL97 (Sheldrick, 1997)'
_computing_structure_solution 'SHELXS97 (Sheldrick, 1990)'
_diffrn_ambient_temperature 293(2)
_diffrn_detector_area_resol_mean 70
_diffrn_measured_fraction_theta_full 0.952
_diffrn_measured_fraction_theta_max 0.952
_diffrn_measurement_device_type 'Stoe IPDS'
_diffrn_measurement_method 'Image plate, Stoe IPDS'
_diffrn_radiation_monochromator graphite
_diffrn_radiation_source 'fine-focus sealed tube'
_diffrn_radiation_type MoK\a
_diffrn_radiation_wavelength 0.71073
_diffrn_reflns_av_R_equivalents 0.0576
_diffrn_reflns_av_sigmaI/netI 0.0511
_diffrn_reflns_limit_h_max 14
_diffrn_reflns_limit_h_min -14
_diffrn_reflns_limit_k_max 14
_diffrn_reflns_limit_k_min -14
_diffrn_reflns_limit_l_max 15
_diffrn_reflns_limit_l_min -15
_diffrn_reflns_number 16171
_diffrn_reflns_theta_full 25.97
_diffrn_reflns_theta_max 25.97
_diffrn_reflns_theta_min 2.23
_diffrn_standards_decay_% 0
_exptl_absorpt_coefficient_mu 1.192
_exptl_absorpt_correction_T_max 0.875
_exptl_absorpt_correction_T_min 0.425
_exptl_absorpt_correction_type 'Integration (XPREP; Siemens, 1996a)'
_exptl_crystal_colour Violet
_exptl_crystal_density_diffrn 1.394
_exptl_crystal_density_meas ?
_exptl_crystal_density_method 'not measured'
_exptl_crystal_description Needle
_exptl_crystal_F_000 900
_exptl_crystal_size_max 0.87
_exptl_crystal_size_mid 0.15
_exptl_crystal_size_min 0.12
_refine_diff_density_max 0.279
_refine_diff_density_min -0.276
_refine_ls_abs_structure_details 'Flack (1983) parameter = 0.000(13); 1799 Friedel pairs'
_refine_ls_extinction_method none
_refine_ls_goodness_of_fit_ref 1.018
_refine_ls_hydrogen_treatment H_atoms:_see_below
_refine_ls_matrix_type full
_refine_ls_number_parameters 241
_refine_ls_number_reflns 3788
_refine_ls_number_restraints 2
_refine_ls_restrained_S_all 1.018
_refine_ls_R_factor_all 0.0545
_refine_ls_R_factor_gt 0.0350
_refine_ls_shift/su_max '< 0.001'
_refine_ls_structure_factor_coef Fsqd
_refine_ls_weighting_details 'w=1/[\s^2^(Fo^2^)+(0.0362P)^2^] where P=(Fo^2^+2Fc^2^)/3'
_refine_ls_weighting_scheme calc
_refine_ls_wR_factor_ref 0.0803
_reflns_number_gt 2729
_reflns_number_total 3788
_reflns_threshold_expression >2\s(I)
_cod_data_source_file jz1262.cif
_cod_data_source_block I
_cod_depositor_comments
;
The following automatic conversions were performed:
'_symmetry_cell_setting' value 'Tetragonal' changed to 'tetragonal'
according to '/home/saulius/struct/CIF-dictionaries/cif_core.dic'
dictionary named 'cif_core.dic' version 2.4.1 from 2010-06-29.

Automatic conversion script
Id: cif_fix_enum 1527 2010-12-29 10:47:43Z saulius 

The following automatic conversions were performed:

'_exptl_crystal_density_meas' value 'not measured' was changed to '?'
- the value is perceived as not measured.

Automatic conversion script
Id: cif_fix_values 3008 2015-01-20 13:52:24Z robertas 

The following automatic conversions were performed:

'_refine_ls_weighting_scheme' value 'calc
w=1/[\s^2^(Fo^2^)+(0.0362P)^2^] where P=(Fo^2^+2Fc^2^)/3' was changed
to 'calc'. New tag '_refine_ls_weighting_details' was created. The
value of the new tag was set to 'w=1/[\s^2^(Fo^2^)+(0.0362P)^2^]
where P=(Fo^2^+2Fc^2^)/3'.

Automatic conversion script
Id: cif_fix_values 3143 2015-03-26 13:38:13Z robertas 
;
_cod_original_cell_volume 2044.2(5)
_cod_database_code 2007179

loop_
_symmetry_equiv_pos_as_xyz
'x, y, z'
'-x, -y, z+1/2'
'-y, x, z+3/4'
'y, -x, z+1/4'

loop_
_atom_site_label
_atom_site_fract_x
_atom_site_fract_y
_atom_site_fract_z
_atom_site_U_iso_or_equiv
_atom_site_adp_type
_atom_site_calc_flag
_atom_site_refinement_flags
_atom_site_occupancy
_atom_site_disorder_assembly
_atom_site_disorder_group
_atom_site_type_symbol
Cu .87075(4) .08498(4) .00084(4) .05763(14) Uani d . 1 . . Cu
S .82208(8) .26332(8) -.02520(9) .0653(3) Uani d . 1 . . S
O1 1.0250(2) .0949(2) .0017(3) .0660(7) Uani d . 1 . . O
N1 .8718(2) -.0728(2) -.0070(3) .0559(8) Uani d . 1 . . N
C1 1.0974(3) .0143(3) -.0064(3) .0569(9) Uani d . 1 . . C
O2 .7199(2) .0645(2) .0423(2) .0728(9) Uani d . 1 . . O
N2 1.0327(3) .3166(2) -.0232(3) .0680(10) Uani d D 1 . . N
H21 1.042(3) .2466(16) -.004(4) .082 Uiso d D 1 . . H
C2 1.2089(3) .0407(3) -.0154(3) .0650(12) Uani d . 1 . . C
H2 1.2181 .1325 -.0319 .078 Uiso d R 1 . . H
N3 .9157(3) .4493(2) -.0802(3) .0658(9) Uani d D 1 . . N
H31 .970(3) .494(3) -.100(3) .079 Uiso d D 1 . . H
O3 .5956(3) -.0655(2) .0750(3) .0924(11) Uani d . 1 . . O
C3 1.2889(4) -.0380(4) -.0229(4) .0773(15) Uani d . 1 . . C
H3 1.3775 -.0227 -.0402 .093 Uiso d R 1 . . H
C4 1.2595(4) -.1491(4) -.0204(4) .0850(15) Uani d . 1 . . C
H4 1.3187 -.2045 -.0177 .102 Uiso d R 1 . . H
C5 1.1525(3) -.1785(3) -.0113(4) .0707(12) Uani d . 1 . . C
H5 1.1137 -.2752 -.0068 .085 Uiso d R 1 . . H
C6 1.0683(3) -.0981(3) -.0070(3) .0576(10) Uani d . 1 . . C
C7 .9570(3) -.1364(3) -.0051(3) .0583(9) Uani d . 1 . . C
H7 .9418 -.2311 .0001 .070 Uiso d R 1 . . H
C8 .7620(3) -.1189(3) -.0026(4) .0624(10) Uani d . 1 . . C
H8A .7650 -.1797 .0374 .075 Uiso d R 1 . . H
H8B .7304 -.1481 -.0765 .075 Uiso d R 1 . . H
C9 .6849(3) -.0360(3) .0428(3) .0664(12) Uani d . 1 . . C
C10 .9328(3) .3491(3) -.0450(3) .0587(10) Uani d . 1 . . C
C11 1.1314(3) .3835(4) -.0302(4) .0762(15) Uani d . 1 . . C
H11A 1.1257 .4311 -.0864 .091 Uiso calc R 1 . . H
H11B 1.1945 .3361 -.0394 .091 Uiso calc R 1 . . H
C12 1.1482(5) .4517(5) .0580(5) .115(2) Uani d . 1 . . C
H12A 1.1441 .4056 .1153 .138 Uiso calc R 1 . . H
H12B 1.0906 .5065 .0624 .138 Uiso calc R 1 . . H
C13 1.2601(6) .5086(6) .0543(6) .145(3) Uani d . 1 . . C
H13A 1.3157 .4546 .0379 .174 Uiso calc R 1 . . H
H13B 1.2591 .5632 .0031 .174 Uiso calc R 1 . . H
C14 1.2894(7) .5595(9) .1408(7) .197(5) Uani d . 1 . . C
H14A 1.3599 .5938 .1335 .295 Uiso calc R 1 . . H
H14B 1.2930 .5057 .1916 .295 Uiso calc R 1 . . H
H14C 1.2356 .6141 .1570 .295 Uiso calc R 1 . . H
C15 .8091(3) .4930(3) -.1078(3) .0688(12) Uani d . 1 . . C
H15A .7643 .4337 -.1333 .083 Uiso calc R 1 . . H
H15B .8192 .5464 -.1593 .083 Uiso calc R 1 . . H
C16 .7491(3) .5466(3) -.0252(4) .0788(15) Uani d . 1 . . C
H16A .7929 .6067 .0002 .095 Uiso calc R 1 . . H
H16B .7384 .4937 .0265 .095 Uiso calc R 1 . . H
C17 .6388(4) .5899(5) -.0582(6) .119(2) Uani d . 1 . . C
H17A .6512 .6458 -.1072 .143 Uiso calc R 1 . . H
H17B .5988 .5303 -.0887 .143 Uiso calc R 1 . . H
C18 .5687(5) .6378(5) .0196(7) .152(3) Uani d . 1 . . C
H18A .5003 .6620 -.0078 .228 Uiso calc R 1 . . H
H18B .6058 .6991 .0486 .228 Uiso calc R 1 . . H
H18C .5546 .5830 .0682 .228 Uiso calc R 1 . . H

loop_
_atom_site_aniso_label
_atom_site_aniso_U_11
_atom_site_aniso_U_22
_atom_site_aniso_U_33
_atom_site_aniso_U_12
_atom_site_aniso_U_13
_atom_site_aniso_U_23
Cu .0571(3) .0518(3) .0640(3) .0036(2) .0087(3) .0027(2)
S .0571(5) .0505(5) .0884(10) .0029(4) .0076(5) .0076(5)
O1 .0615(15) .0525(13) .084(2) .0113(12) .0036(18) .0038(16)
N1 .0610(17) .0579(17) .049(2) .0010(14) .0088(17) -.0008(17)
C1 .062(2) .067(2) .042(3) .0071(17) .0000(19) .007(2)
O2 .0657(17) .0522(16) .101(3) .0041(13) .0180(15) -.0013(14)
N2 .0566(18) .0513(17) .096(3) -.0021(14) -.0050(18) .0023(19)
C2 .053(2) .080(3) .062(3) .0104(17) .000(2) .008(2)
N3 .0563(18) .0515(18) .090(3) -.0003(14) .0024(18) .0071(17)
O3 .0697(19) .0637(18) .144(3) -.0044(14) .041(2) -.0066(18)
C3 .065(3) .094(3) .073(4) .021(2) .002(2) .001(3)
C4 .074(3) .091(3) .090(4) .029(2) -.002(3) -.009(3)
C5 .073(3) .068(2) .071(3) .0237(18) .006(2) .001(2)
C6 .066(2) .056(2) .051(3) .0107(18) .008(2) .000(2)
C7 .074(2) .059(2) .041(3) .0070(17) .013(2) -.001(2)
C8 .066(2) .0519(19) .069(3) -.0006(16) .015(2) .000(2)
C9 .062(2) .055(2) .082(4) .0042(19) .015(2) -.001(2)
C10 .061(2) .049(2) .066(3) .0002(16) .0049(19) .0000(17)
C11 .055(2) .069(3) .105(5) -.0057(18) -.011(2) .002(2)
C12 .115(5) .113(4) .116(5) -.048(4) -.012(4) -.001(4)
C13 .154(7) .138(6) .142(7) -.075(5) -.011(5) -.012(5)
C14 .151(7) .312(14) .127(8) -.090(8) .018(6) -.069(8)
C15 .058(2) .063(2) .085(4) .0020(18) -.004(2) .011(2)
C16 .061(2) .060(2) .115(5) .0031(18) .005(2) .010(2)
C17 .071(3) .091(4) .195(7) .020(3) .012(4) .016(4)
C18 .088(4) .100(4) .268(10) .014(3) .066(5) .017(6)

loop_
_atom_type_symbol
_atom_type_description
_atom_type_scat_dispersion_real
_atom_type_scat_dispersion_imag
_atom_type_scat_source
C C 0.0033 0.0016 'International Tables Vol C Tables 4.2.6.8 and 6.1.1.4'
H H 0.0000 0.0000 'International Tables Vol C Tables 4.2.6.8 and 6.1.1.4'
N N 0.0061 0.0033 'International Tables Vol C Tables 4.2.6.8 and 6.1.1.4'
O O 0.0106 0.0060 'International Tables Vol C Tables 4.2.6.8 and 6.1.1.4'
S S 0.1246 0.1234 'International Tables Vol C Tables 4.2.6.8 and 6.1.1.4'
Cu Cu 0.3201 1.2651 'International Tables Vol C Tables 4.2.6.8 and 6.1.1.4'

loop_
_geom_angle_atom_site_label_1
_geom_angle_atom_site_label_2
_geom_angle_atom_site_label_3
_geom_angle
_geom_angle_publ_flag
O1 Cu N1 93.34(12) yes
O1 Cu O2 162.05(15) yes
N1 Cu O2 83.92(12) yes
O1 Cu S 101.49(8) yes
N1 Cu S 160.74(11) yes
O2 Cu S 85.57(8) yes
C10 S Cu 113.44(13) ?
C1 O1 Cu 128.0(2) ?
C7 N1 C8 120.5(3) ?
C7 N1 Cu 126.9(3) ?
C8 N1 Cu 112.2(2) ?
O1 C1 C2 118.8(4) ?
O1 C1 C6 123.5(3) ?
C2 C1 C6 117.7(3) ?
C9 O2 Cu 115.7(2) ?
C10 N2 C11 125.5(3) ?
C10 N2 H21 118(3) ?
C11 N2 H21 117(3) ?
C3 C2 C1 122.4(4) ?
C3 C2 H2 126.7 ?
C1 C2 H2 109.6 ?
C10 N3 C15 124.9(3) ?
C10 N3 H31 124(3) ?
C15 N3 H31 111(3) ?
C2 C3 C4 119.5(4) ?
C2 C3 H3 125.7 ?
C4 C3 H3 114.3 ?
C5 C4 C3 120.2(4) ?
C5 C4 H4 121.2 ?
C3 C4 H4 118.3 ?
C4 C5 C6 121.1(4) ?
C4 C5 H5 127.3 ?
C6 C5 H5 111.6 ?
C1 C6 C5 119.1(4) ?
C1 C6 C7 123.5(3) ?
C5 C6 C7 117.4(3) ?
N1 C7 C6 124.3(3) ?
N1 C7 H7 117.6 ?
C6 C7 H7 118.1 ?
N1 C8 C9 109.3(3) ?
N1 C8 H8A 107.3 ?
C9 C8 H8A 108.2 ?
N1 C8 H8B 113.1 ?
C9 C8 H8B 111.5 ?
H8A C8 H8B 107.2 ?
O3 C9 O2 124.7(4) ?
O3 C9 C8 120.2(3) ?
O2 C9 C8 115.1(3) ?
N2 C10 N3 120.3(3) ?
N2 C10 S 120.3(3) ?
N3 C10 S 119.4(3) ?
N2 C11 C12 111.8(4) ?
N2 C11 H11A 109.3 ?
C12 C11 H11A 109.3 ?
N2 C11 H11B 109.3 ?
C12 C11 H11B 109.3 ?
H11A C11 H11B 107.9 ?
C11 C12 C13 110.4(6) ?
C11 C12 H12A 109.6 ?
C13 C12 H12A 109.6 ?
C11 C12 H12B 109.6 ?
C13 C12 H12B 109.6 ?
H12A C12 H12B 108.1 ?
C14 C13 C12 113.7(8) ?
C14 C13 H13A 108.8 ?
C12 C13 H13A 108.8 ?
C14 C13 H13B 108.8 ?
C12 C13 H13B 108.8 ?
H13A C13 H13B 107.7 ?
C13 C14 H14A 109.5 ?
C13 C14 H14B 109.5 ?
H14A C14 H14B 109.5 ?
C13 C14 H14C 109.5 ?
H14A C14 H14C 109.5 ?
H14B C14 H14C 109.5 ?
N3 C15 C16 113.2(4) ?
N3 C15 H15A 108.9 ?
C16 C15 H15A 108.9 ?
N3 C15 H15B 108.9 ?
C16 C15 H15B 108.9 ?
H15A C15 H15B 107.8 ?
C15 C16 C17 110.7(5) ?
C15 C16 H16A 109.5 ?
C17 C16 H16A 109.5 ?
C15 C16 H16B 109.5 ?
C17 C16 H16B 109.5 ?
H16A C16 H16B 108.1 ?
C18 C17 C16 115.3(7) ?
C18 C17 H17A 108.4 ?
C16 C17 H17A 108.4 ?
C18 C17 H17B 108.4 ?
C16 C17 H17B 108.4 ?
H17A C17 H17B 107.5 ?
C17 C18 H18A 109.5 ?
C17 C18 H18B 109.5 ?
H18A C18 H18B 109.5 ?
C17 C18 H18C 109.5 ?
H18A C18 H18C 109.5 ?
H18B C18 H18C 109.5 ?

loop_
_geom_bond_atom_site_label_1
_geom_bond_atom_site_label_2
_geom_bond_site_symmetry_2
_geom_bond_distance
_geom_bond_publ_flag
Cu O1 . 1.882(2) yes
Cu N1 . 1.924(3) yes
Cu O2 . 1.940(3) yes
Cu S . 2.2791(11) yes
S C10 . 1.727(4) ?
O1 C1 . 1.324(4) ?
N1 C7 . 1.295(5) ?
N1 C8 . 1.451(5) ?
C1 C2 . 1.401(5) ?
C1 C6 . 1.413(5) ?
O2 C9 . 1.295(5) ?
N2 C10 . 1.314(5) ?
N2 C11 . 1.455(5) ?
N2 H21 . .898(10) ?
C2 C3 . 1.370(6) ?
C2 H2 . 1.1462 ?
N3 C10 . 1.329(5) ?
N3 C15 . 1.454(5) ?
N3 H31 . .900(10) ?
O3 C9 . 1.228(5) ?
C3 C4 . 1.400(7) ?
C3 H3 . 1.1199 ?
C4 C5 . 1.357(6) ?
C4 H4 . .9870 ?
C5 C6 . 1.419(5) ?
C5 H5 . 1.2692 ?
C6 C7 . 1.432(5) ?
C7 H7 . 1.1701 ?
C8 C9 . 1.514(5) ?
C8 H8A . .9230 ?
C8 H8B . 1.1467 ?
C11 C12 . 1.488(8) ?
C11 H11A . .9700 ?
C11 H11B . .9700 ?
C12 C13 . 1.530(7) ?
C12 H12A . .9700 ?
C12 H12B . .9700 ?
C13 C14 . 1.390(11) ?
C13 H13A . .9700 ?
C13 H13B . .9700 ?
C14 H14A . .9600 ?
C14 H14B . .9600 ?
C14 H14C . .9600 ?
C15 C16 . 1.503(6) ?
C15 H15A . .9700 ?
C15 H15B . .9700 ?
C16 C17 . 1.513(7) ?
C16 H16A . .9700 ?
C16 H16B . .9700 ?
C17 C18 . 1.491(10) ?
C17 H17A . .9700 ?
C17 H17B . .9700 ?
C18 H18A . .9600 ?
C18 H18B . .9600 ?
C18 H18C . .9600 ?

loop_
_geom_hbond_atom_site_label_D
_geom_hbond_atom_site_label_H
_geom_hbond_atom_site_label_A
_geom_hbond_site_symmetry_A
_geom_hbond_distance_DH
_geom_hbond_distance_HA
_geom_hbond_distance_DA
_geom_hbond_angle_DHA
_geom_hbond_publ_flag
N2 H21 O1 1_555 0.90 1.85 2.722(4) 160 yes
N3 H31 O3 3_654 0.90 1.99 2.865(4) 165 yes

loop_
_geom_torsion_atom_site_label_1
_geom_torsion_atom_site_label_2
_geom_torsion_atom_site_label_3
_geom_torsion_atom_site_label_4
_geom_torsion
O1 Cu S C10 4.6(2)
N1 Cu S C10 -135.0(4)
O2 Cu S C10 167.9(2)
N1 Cu O1 C1 3.3(5)
O2 Cu O1 C1 83.9(6)
S Cu O1 C1 -164.3(4)
O1 Cu N1 C7 3.7(4)
O2 Cu N1 C7 -158.5(4)
S Cu N1 C7 144.2(3)
O1 Cu N1 C8 175.9(3)
O2 Cu N1 C8 13.7(3)
S Cu N1 C8 -43.6(5)
Cu O1 C1 C2 172.6(3)
Cu O1 C1 C6 -7.2(7)
O1 Cu O2 C9 -85.0(5)
N1 Cu O2 C9 -2.9(3)
S Cu O2 C9 160.9(3)
O1 C1 C2 C3 179.2(5)
C6 C1 C2 C3 -1.0(7)
C1 C2 C3 C4 -0.9(8)
C2 C3 C4 C5 0.4(8)
C3 C4 C5 C6 1.9(8)
O1 C1 C6 C5 -176.9(4)
C2 C1 C6 C5 3.3(7)
O1 C1 C6 C7 4.1(7)
C2 C1 C6 C7 -175.6(4)
C4 C5 C6 C1 -3.8(8)
C4 C5 C6 C7 175.2(5)
C8 N1 C7 C6 -178.6(4)
Cu N1 C7 C6 -7.0(7)
C1 C6 C7 N1 3.2(8)
C5 C6 C7 N1 -175.8(5)
C7 N1 C8 C9 152.2(4)
Cu N1 C8 C9 -20.6(5)
Cu O2 C9 O3 173.0(4)
Cu O2 C9 C8 -8.4(5)
N1 C8 C9 O3 -162.4(5)
N1 C8 C9 O2 19.0(6)
C11 N2 C10 N3 2.6(7)
C11 N2 C10 S -175.6(4)
C15 N3 C10 N2 179.2(4)
C15 N3 C10 S -2.6(6)
Cu S C10 N2 -15.3(4)
Cu S C10 N3 166.5(3)
C10 N2 C11 C12 84.8(6)
N2 C11 C12 C13 172.1(6)
C11 C12 C13 C14 -170.2(8)
C10 N3 C15 C16 88.0(5)
N3 C15 C16 C17 -179.7(4)
C15 C16 C17 C18 175.8(4)
